data_4114476
loop_
_publ_author_name
'Leonardo D. Slep'
'Ana Mijovilovich'
'Wolfram Meyer-Klaucke'
'Thomas Weyherm\"uller'
'Eckhard Bill'
'Eberhard Bothe'
'Frank Neese'
'Karl Wieghardt'

_publ_section_title
;
 Mixed-Valent {FeIV(\m-O)(\m-carboxylato)2FeIII}3+ Core
;
_journal_name_full 'Journal of the American Chemical Society'
_journal_page_first 15554
_journal_page_last 15570
_journal_paper_doi 10.1021/ja030377f
_journal_volume 125
_journal_year 2003
_chemical_formula_structural '[C22H37BFe2N9O5]+,(PF6)-,0.5 MeCN,0.25 Et2O'
_chemical_formula_sum 'C24 H41 B F6 Fe2 N9.5 O5.25 P'
_chemical_formula_weight 814.14
_chemical_name_systematic
; 
 ? 
;
_space_group_IT_number 43
_symmetry_cell_setting orthorhombic
_symmetry_space_group_name_Hall 'F 2 -2d'
_symmetry_space_group_name_H-M 'F d d 2'
_atom_sites_solution_hydrogens geom
_atom_sites_solution_primary direct
_atom_sites_solution_secondary difmap
_audit_creation_method SHELXL
_cell_angle_alpha 90.00
_cell_angle_beta 90.00
_cell_angle_gamma 90.00
_cell_formula_units_Z 16
_cell_length_a 32.721(4)
_cell_length_b 49.518(5)
_cell_length_c 8.6090(8)
_cell_measurement_reflns_used 6395
_cell_measurement_temperature 100(2)
_cell_volume 13949(3)
_computing_cell_refinement 'Siemens SAINT'
_computing_data_collection 'Siemens SAINT'
_computing_data_reduction 'Siemens SAINT'
_computing_structure_refinement 'SHELXL-93 (Sheldrick, 1993)'
_computing_structure_solution 'SHELXS-86 (Sheldrick, 1990)'
_diffrn_ambient_temperature 100(2)
_diffrn_measurement_device 'Siemens SMART CCD-Detector'
_diffrn_measurement_method '\w, 0.3 deg./frame'
_diffrn_radiation_monochromator graphite
_diffrn_radiation_source 'fine-focus sealed tube'
_diffrn_radiation_type MoK\a
_diffrn_radiation_wavelength 0.71073
_diffrn_reflns_av_R_equivalents 0.0492
_diffrn_reflns_av_sigmaI/netI 0.0725
_diffrn_reflns_limit_h_max 47
_diffrn_reflns_limit_h_min -51
_diffrn_reflns_limit_k_max 58
_diffrn_reflns_limit_k_min -76
_diffrn_reflns_limit_l_max 11
_diffrn_reflns_limit_l_min -13
_diffrn_reflns_number 38686
_diffrn_reflns_theta_max 34.11
_diffrn_reflns_theta_min 1.49
_exptl_absorpt_coefficient_mu 0.959
_exptl_absorpt_correction_T_max 0.862
_exptl_absorpt_correction_T_min 0.611
_exptl_absorpt_correction_type 'SADABS, G.M. Sheldrick 1994'
_exptl_crystal_colour brown
_exptl_crystal_density_diffrn 1.551
_exptl_crystal_description 'transparent block'
_exptl_crystal_F_000 6712
_exptl_crystal_size_max 0.46
_exptl_crystal_size_mid 0.21
_exptl_crystal_size_min 0.14
_refine_diff_density_max 1.086
_refine_diff_density_min -1.121
_refine_diff_density_rms 0.094
_refine_ls_abs_structure_details 'Flack H D (1983), Acta Cryst. A39, 876-881'
_refine_ls_abs_structure_Flack 0.033(13)
_refine_ls_extinction_method none
_refine_ls_goodness_of_fit_all 1.034
_refine_ls_goodness_of_fit_obs 1.107
_refine_ls_matrix_type full
_refine_ls_number_parameters 506
_refine_ls_number_reflns 12012
_refine_ls_number_restraints 1
_refine_ls_restrained_S_all 1.037
_refine_ls_restrained_S_obs 1.107
_refine_ls_R_factor_all 0.0859
_refine_ls_R_factor_obs 0.0541
_refine_ls_shift/esd_max 0.001
_refine_ls_shift/esd_mean 0.000
_refine_ls_structure_factor_coef Fsqd
_refine_ls_weighting_details 'w=1/[\s^2^(Fo^2^)+(0.0522P)^2^+19.6201P] where P=(Fo^2^+2Fc^2^)/3'
_refine_ls_weighting_scheme calc
_refine_ls_wR_factor_all 0.1165
_refine_ls_wR_factor_obs 0.1063
_reflns_number_observed 8899
_reflns_number_total 12034
_reflns_observed_criterion >2sigma(I)
_cod_data_source_file ja030377f.cif
_cod_data_source_block 4
_cod_depositor_comments
;
The following automatic conversions were performed:

'_refine_ls_weighting_scheme' value 'calc
w=1/[\s^2^(Fo^2^)+(0.0522P)^2^+19.6201P] where P=(Fo^2^+2Fc^2^)/3'
was changed to 'calc'. New tag '_refine_ls_weighting_details' was
created. The value of the new tag was set to
'w=1/[\s^2^(Fo^2^)+(0.0522P)^2^+19.6201P] where P=(Fo^2^+2Fc^2^)/3'.

Automatic conversion script
Id: cif_fix_values 3143 2015-03-26 13:38:13Z robertas 
;
_cod_original_formula_sum 'C24 H41 B F6 Fe2 N9.50 O5.25 P'
_cod_database_code 4114476

loop_
_symmetry_equiv_pos_as_xyz
'x, y, z'
'-x, -y, z'
'x+1/4, -y+1/4, z+1/4'
'-x+1/4, y+1/4, z+1/4'
'x, y+1/2, z+1/2'
'-x, -y+1/2, z+1/2'
'x+1/4, -y+3/4, z+3/4'
'-x+1/4, y+3/4, z+3/4'
'x+1/2, y, z+1/2'
'-x+1/2, -y, z+1/2'
'x+3/4, -y+1/4, z+3/4'
'-x+3/4, y+1/4, z+3/4'
'x+1/2, y+1/2, z'
'-x+1/2, -y+1/2, z'
'x+3/4, -y+3/4, z+1/4'
'-x+3/4, y+3/4, z+1/4'

loop_
_atom_site_aniso_label
_atom_site_aniso_U_11
_atom_site_aniso_U_22
_atom_site_aniso_U_33
_atom_site_aniso_U_23
_atom_site_aniso_U_13
_atom_site_aniso_U_12
Fe1 0.0137(2) 0.0198(2) 0.0250(2) 0.0021(2) -0.0019(2) -0.0019(2)
Fe2 0.0132(2) 0.0156(2) 0.0171(2) -0.0006(2) -0.0009(2) -0.0014(2)
B1 0.0183(14) 0.0225(15) 0.018(2) -0.0028(12) -0.0020(12) -0.0009(12)
O1 0.0134(8) 0.0212(9) 0.0226(12) -0.0016(8) -0.0006(8) -0.0028(8)
O2 0.0186(11) 0.0396(13) 0.0313(13) 0.0104(11) -0.0048(9) -0.0060(10)
O3 0.0183(9) 0.0246(10) 0.0172(11) 0.0033(8) 0.0004(8) -0.0009(8)
O4 0.0174(10) 0.0271(11) 0.0287(12) -0.0053(9) -0.0035(9) 0.0006(9)
O5 0.0166(9) 0.0187(10) 0.0267(12) -0.0030(8) -0.0027(8) -0.0034(8)
N1 0.0195(12) 0.0307(14) 0.034(2) 0.0003(11) -0.0076(11) -0.0010(11)
N2 0.0194(12) 0.0326(14) 0.038(2) 0.0124(13) -0.0008(11) 0.0009(11)
N3 0.0162(11) 0.0231(13) 0.039(2) -0.0020(11) -0.0053(11) -0.0001(10)
C1 0.048(2) 0.045(2) 0.042(2) -0.025(2) 0.018(2) -0.028(2)
C2 0.112(5) 0.111(5) 0.102(5) 0.071(4) -0.080(4) -0.100(4)
C3 0.098(4) 0.080(4) 0.094(5) 0.046(3) 0.075(4) 0.053(3)
C4 0.087(3) 0.031(2) 0.045(3) -0.018(2) 0.028(2) -0.016(2)
C5 0.066(3) 0.072(3) 0.048(3) -0.018(2) -0.028(2) 0.052(3)
C6 0.115(5) 0.041(3) 0.127(6) -0.030(3) -0.100(5) 0.040(3)
C7 0.035(2) 0.087(3) 0.022(2) 0.003(2) -0.007(2) -0.024(2)
C8 0.028(2) 0.033(2) 0.026(2) 0.0067(14) -0.0003(14) -0.0035(13)
C9 0.025(2) 0.019(2) 0.119(5) 0.001(2) 0.006(2) 0.0025(14)
N11 0.0263(13) 0.0220(12) 0.0168(12) -0.0033(10) -0.0023(10) 0.0028(11)
N12 0.0200(12) 0.0206(12) 0.0192(13) -0.0001(9) 0.0004(9) 0.0008(9)
C13 0.026(2) 0.026(2) 0.025(2) 0.0035(12) 0.0081(13) -0.0009(13)
C14 0.047(2) 0.038(2) 0.023(2) 0.0106(14) 0.0047(15) -0.002(2)
C15 0.042(2) 0.035(2) 0.0155(15) 0.0008(13) -0.0060(13) 0.002(2)
N16 0.0154(11) 0.0212(12) 0.0240(13) 0.0012(10) -0.0029(9) -0.0002(9)
N17 0.0174(10) 0.0201(11) 0.0179(13) 0.0013(9) -0.0019(9) 0.0009(10)
C18 0.0242(14) 0.0233(14) 0.017(2) 0.0059(11) 0.0049(11) 0.0026(12)
C19 0.0202(13) 0.031(2) 0.030(2) 0.0103(14) 0.0090(13) 0.0063(13)
C20 0.0144(12) 0.028(2) 0.033(2) 0.0070(13) -0.0003(12) -0.0001(11)
N21 0.0195(12) 0.0195(12) 0.0206(12) -0.0021(10) -0.0022(10) -0.0042(10)
N22 0.0149(11) 0.0196(12) 0.0230(13) -0.0010(9) -0.0006(9) -0.0033(9)
C23 0.0187(13) 0.0189(14) 0.029(2) -0.0016(12) -0.0002(11) -0.0002(11)
C24 0.0245(15) 0.0157(13) 0.039(2) -0.0053(12) 0.0041(13) -0.0018(12)
C25 0.0242(14) 0.0233(14) 0.025(2) -0.0060(12) 0.0007(13) -0.0068(12)
C26 0.0217(14) 0.0178(13) 0.0203(14) 0.0017(11) -0.0022(11) -0.0006(11)
C27 0.029(2) 0.043(2) 0.024(2) 0.0116(14) 0.0000(13) -0.0031(15)
C28 0.0194(13) 0.0205(14) 0.0181(14) 0.0005(11) 0.0000(11) -0.0024(11)
C29 0.0268(15) 0.0188(14) 0.030(2) -0.0052(12) -0.0039(13) -0.0004(12)
P1 0.0222(4) 0.0485(5) 0.0387(5) 0.0023(4) 0.0031(4) 0.0014(4)
F11 0.062(3) 0.033(3) 0.072(5) 0.002(3) 0.033(3) -0.007(2)
F12 0.041(3) 0.107(5) 0.043(3) -0.027(4) -0.009(3) 0.013(3)
F13 0.057(3) 0.058(3) 0.045(3) -0.005(3) 0.021(3) -0.004(3)
F14 0.035(3) 0.085(5) 0.045(3) -0.012(3) -0.015(2) 0.019(3)
F11X 0.162(8) 0.049(3) 0.052(4) 0.012(3) -0.045(5) 0.010(4)
F12X 0.024(2) 0.053(3) 0.086(5) -0.023(3) 0.001(2) 0.007(2)
F13X 0.116(6) 0.062(4) 0.055(4) 0.030(3) 0.053(4) 0.046(4)
F14X 0.052(4) 0.044(4) 0.254(15) -0.012(7) -0.040(7) -0.016(3)
F15 0.069(2) 0.068(2) 0.0382(15) -0.0062(13) 0.0130(13) 0.0151(14)
F16 0.0429(14) 0.053(2) 0.100(3) -0.010(2) 0.0249(15) 0.0129(12)
O30 0.034(4) 0.061(5) 0.043(5) 0.000 0.000 -0.001(4)
C30 0.102(11) 0.123(13) 0.047(7) -0.004(8) -0.009(8) -0.056(10)
C31 0.044(6) 0.082(11) 0.071(10) 0.019(8) -0.007(6) -0.003(7)
C41 0.159(17) 0.059(8) 0.062(10) -0.002(6) 0.002(9) -0.064(9)
C40 0.105(11) 0.060(7) 0.026(5) -0.015(5) 0.003(6) -0.014(8)
N40 0.261(20) 0.094(9) 0.037(6) 0.006(6) -0.023(8) -0.043(11)

loop_
_atom_site_label
_atom_site_type_symbol
_atom_site_fract_x
_atom_site_fract_y
_atom_site_fract_z
_atom_site_U_iso_or_equiv
_atom_site_thermal_displace_type
_atom_site_occupancy
_atom_site_calc_flag
_atom_site_refinement_flags
_atom_site_disorder_group
Fe1 Fe 0.397052(12) 0.075315(8) 0.90340(5) 0.01950(9) Uani 1 d . .
Fe2 Fe 0.307879(11) 0.066671(8) 0.78170(5) 0.01528(8) Uani 1 d . .
B1 B 0.23405(10) 0.04663(7) 0.5512(4) 0.0195(6) Uani 1 d . .
H1 H 0.21192(10) 0.04038(7) 0.4796(4) 0.023 Uiso 1 calc R .
O1 O 0.36229(6) 0.06565(4) 0.7527(2) 0.0191(4) Uani 1 d . .
O2 O 0.37360(7) 0.05321(5) 1.0786(3) 0.0298(5) Uani 1 d . .
O3 O 0.30794(6) 0.05015(4) 1.0023(2) 0.0200(4) Uani 1 d . .
O4 O 0.36935(6) 0.11003(4) 0.9684(3) 0.0244(5) Uani 1 d . .
O5 O 0.30551(6) 0.10498(4) 0.8761(3) 0.0207(4) Uani 1 d . .
N1 N 0.44667(8) 0.08644(6) 1.0755(4) 0.0279(6) Uani 1 d . .
N2 N 0.43920(8) 0.09840(6) 0.7559(4) 0.0300(6) Uani 1 d . .
N3 N 0.44277(8) 0.04370(5) 0.8561(3) 0.0260(6) Uani 1 d . .
C1 C 0.47210(13) 0.10754(8) 1.0064(5) 0.0453(11) Uani 1 d . .
H1A H 0.47272(13) 0.12296(8) 1.0797(5) 0.054 Uiso 1 calc R .
H1B H 0.50033(13) 0.10047(8) 0.9992(5) 0.054 Uiso 1 calc R .
C2 C 0.4616(2) 0.11736(14) 0.8636(8) 0.108(3) Uani 1 d . .
H2A H 0.4869(2) 0.12334(14) 0.8108(8) 0.130 Uiso 1 calc R .
H2B H 0.4443(2) 0.13355(14) 0.8792(8) 0.130 Uiso 1 calc R .
C3 C 0.4671(2) 0.07981(11) 0.6837(8) 0.091(3) Uani 1 d . .
H3A H 0.4660(2) 0.08298(11) 0.5703(8) 0.109 Uiso 1 calc R .
H3B H 0.4950(2) 0.08456(11) 0.7185(8) 0.109 Uiso 1 calc R .
C4 C 0.4616(2) 0.05171(8) 0.7090(6) 0.0542(13) Uani 1 d . .
H4A H 0.4887(2) 0.04290(8) 0.7021(6) 0.065 Uiso 1 calc R .
H4B H 0.4447(2) 0.04447(8) 0.6233(6) 0.065 Uiso 1 calc R .
C5 C 0.4731(2) 0.04318(11) 0.9848(6) 0.0622(15) Uani 1 d . .
H5A H 0.4722(2) 0.02495(11) 1.0319(6) 0.075 Uiso 1 calc R .
H5B H 0.5005(2) 0.04538(11) 0.9383(6) 0.075 Uiso 1 calc R .
C6 C 0.4696(2) 0.06169(10) 1.1031(8) 0.094(3) Uani 1 d . .
H6A H 0.4975(2) 0.06689(10) 1.1351(8) 0.113 Uiso 1 calc R .
H6B H 0.4568(2) 0.05240(10) 1.1927(8) 0.113 Uiso 1 calc R .
C7 C 0.42946(12) 0.09598(11) 1.2237(5) 0.0481(11) Uani 1 d . .
H7A H 0.4128(8) 0.0816(2) 1.2701(19) 0.072 Uiso 1 calc R .
H7B H 0.4123(8) 0.1119(4) 1.2049(7) 0.072 Uiso 1 calc R .
H7C H 0.45173(12) 0.1008(6) 1.2947(14) 0.072 Uiso 1 calc R .
C8 C 0.41651(10) 0.11485(7) 0.6436(4) 0.0290(7) Uani 1 d . .
H8A H 0.3979(5) 0.1270(4) 0.6993(4) 0.043 Uiso 1 calc R .
H8B H 0.4007(6) 0.10303(7) 0.5748(19) 0.043 Uiso 1 calc R .
H8C H 0.43574(11) 0.1256(4) 0.5819(20) 0.043 Uiso 1 calc R .
C9 C 0.42354(12) 0.01707(7) 0.8373(7) 0.0544(14) Uani 1 d . .
H9A H 0.4108(10) 0.0116(3) 0.9355(14) 0.082 Uiso 1 calc R .
H9B H 0.4444(2) 0.0038(2) 0.8081(44) 0.082 Uiso 1 calc R .
H9C H 0.4027(8) 0.0180(2) 0.7559(30) 0.082 Uiso 1 calc R .
N11 N 0.25973(8) 0.06908(5) 0.4754(3) 0.0217(5) Uani 1 d . .
N12 N 0.29150(7) 0.08099(5) 0.5534(3) 0.0199(5) Uani 1 d . .
C13 C 0.30720(10) 0.09950(7) 0.4579(4) 0.0259(7) Uani 1 d . .
H13 H 0.32958(10) 0.11099(7) 0.4818(4) 0.031 Uiso 1 calc R .
C14 C 0.28590(12) 0.09950(8) 0.3177(4) 0.0359(8) Uani 1 d . .
H14 H 0.29081(12) 0.11059(8) 0.2297(4) 0.043 Uiso 1 calc R .
C15 C 0.25647(12) 0.08019(7) 0.3339(4) 0.0306(7) Uani 1 d . .
H15 H 0.23686(12) 0.07539(7) 0.2574(4) 0.037 Uiso 1 calc R .
N16 N 0.21608(7) 0.05799(5) 0.7015(3) 0.0202(5) Uani 1 d . .
N17 N 0.24131(7) 0.06824(5) 0.8117(3) 0.0185(5) Uani 1 d . .
C18 C 0.21743(9) 0.07818(6) 0.9239(4) 0.0215(6) Uani 1 d . .
H18 H 0.22711(9) 0.08669(6) 1.0157(4) 0.026 Uiso 1 calc R .
C19 C 0.17620(9) 0.07429(7) 0.8874(4) 0.0272(7) Uani 1 d . .
H19 H 0.15302(9) 0.07931(7) 0.9472(4) 0.033 Uiso 1 calc R .
C20 C 0.17671(9) 0.06152(6) 0.7450(4) 0.0251(7) Uani 1 d . .
H20 H 0.15337(9) 0.05612(6) 0.6872(4) 0.030 Uiso 1 calc R .
N21 N 0.26325(7) 0.02314(5) 0.5928(3) 0.0199(5) Uani 1 d . .
N22 N 0.29508(7) 0.02752(5) 0.6915(3) 0.0192(5) Uani 1 d . .
C23 C 0.31525(9) 0.00406(6) 0.7030(4) 0.0222(6) Uani 1 d . .
H23 H 0.33896(9) 0.00128(6) 0.7646(4) 0.027 Uiso 1 calc R .
C24 C 0.29680(10) -0.01554(6) 0.6127(4) 0.0263(7) Uani 1 d . .
H24 H 0.30483(10) -0.03386(6) 0.6009(4) 0.032 Uiso 1 calc R .
C25 C 0.26389(9) -0.00256(6) 0.5427(4) 0.0241(6) Uani 1 d . .
H25 H 0.24513(9) -0.01048(6) 0.4719(4) 0.029 Uiso 1 calc R .
C26 C 0.33689(9) 0.04530(6) 1.0948(4) 0.0199(6) Uani 1 d . .
C27 C 0.32795(11) 0.02878(8) 1.2369(4) 0.0321(8) Uani 1 d . .
H27A H 0.3383(7) 0.0382(3) 1.3290(5) 0.048 Uiso 1 calc R .
H27B H 0.3413(7) 0.0112(2) 1.2278(14) 0.048 Uiso 1 calc R .
H27C H 0.29836(12) 0.0262(5) 1.2466(17) 0.048 Uiso 1 calc R .
C28 C 0.33344(9) 0.11834(6) 0.9422(3) 0.0194(6) Uani 1 d . .
C29 C 0.32390(10) 0.14660(6) 0.9955(4) 0.0251(7) Uani 1 d . .
H29A H 0.3366(6) 0.15960(6) 0.9246(17) 0.038 Uiso 1 calc R .
H29B H 0.3346(7) 0.1493(2) 1.1006(12) 0.038 Uiso 1 calc R .
H29C H 0.29423(10) 0.1493(2) 0.9959(28) 0.038 Uiso 1 calc R .
P1 P 0.59745(3) 0.06637(2) 0.78580(14) 0.0365(2) Uani 1 d . .
F11 F 0.5706(2) 0.04822(10) 0.8849(8) 0.056(2) Uani 0.50 d P 1
F12 F 0.5629(2) 0.0706(2) 0.6578(7) 0.064(2) Uani 0.50 d P 1
F13 F 0.6226(2) 0.09081(12) 0.6898(7) 0.0532(14) Uani 0.50 d P 1
F14 F 0.6313(2) 0.0700(2) 0.9142(7) 0.055(2) Uani 0.50 d P 1
F11X F 0.6011(3) 0.04529(12) 0.9320(8) 0.088(3) Uani 0.50 d P 2
F12X F 0.55539(13) 0.05033(12) 0.7393(8) 0.0541(15) Uani 0.50 d P 2
F13X F 0.5946(3) 0.08225(14) 0.6340(8) 0.078(2) Uani 0.50 d P 2
F14X F 0.6405(2) 0.07672(15) 0.8117(17) 0.117(4) Uani 0.50 d P 2
F15 F 0.57431(9) 0.09019(6) 0.8761(3) 0.0585(7) Uani 1 d . .
F16 F 0.61933(8) 0.04276(5) 0.6928(4) 0.0656(9) Uani 1 d . .
O30 O 0.5000 0.0000 1.3130(10) 0.046(2) Uani 0.50 d SP 1
C30 C 0.5331(5) 0.0091(4) 1.3932(18) 0.091(5) Uani 0.50 d P 1
H30A H 0.5446(5) -0.0065(4) 1.4508(18) 0.109 Uiso 0.50 calc PR 1
H30B H 0.5231(5) 0.0222(4) 1.4715(18) 0.109 Uiso 0.50 calc PR 1
C31 C 0.5659(4) 0.0216(3) 1.3106(18) 0.066(4) Uani 0.50 d P 1
H31A H 0.5873(4) 0.0271(3) 1.3841(18) 0.099 Uiso 0.50 calc PR 1
H31B H 0.5557(4) 0.0376(3) 1.2559(18) 0.099 Uiso 0.50 calc PR 1
H31C H 0.5773(4) 0.0089(3) 1.2352(18) 0.099 Uiso 0.50 calc PR 1
C41 C 0.5747(7) 0.0310(3) 1.3552(21) 0.094(7) Uani 0.50 d P 2
C40 C 0.5605(5) 0.0036(3) 1.3672(13) 0.064(3) Uani 0.50 d P 2
N40 N 0.4506(6) 0.0181(3) 1.3735(13) 0.131(6) Uani 0.50 d P 2

loop_
_atom_type_symbol
_atom_type_description
_atom_type_scat_dispersion_real
_atom_type_scat_dispersion_imag
_atom_type_scat_source
C C 0.0033 0.0016 'International Tables Vol C Tables 4.2.6.8 and 6.1.1.4'
H H 0.0000 0.0000 'International Tables Vol C Tables 4.2.6.8 and 6.1.1.4'
B B 0.0013 0.0007 'International Tables Vol C Tables 4.2.6.8 and 6.1.1.4'
N N 0.0061 0.0033 'International Tables Vol C Tables 4.2.6.8 and 6.1.1.4'
O O 0.0106 0.0060 'International Tables Vol C Tables 4.2.6.8 and 6.1.1.4'
F F 0.0171 0.0103 'International Tables Vol C Tables 4.2.6.8 and 6.1.1.4'
P P 0.1023 0.0942 'International Tables Vol C Tables 4.2.6.8 and 6.1.1.4'
Fe Fe 0.3463 0.8444 'International Tables Vol C Tables 4.2.6.8 and 6.1.1.4'

loop_
_geom_angle_atom_site_label_1
_geom_angle_atom_site_label_2
_geom_angle_atom_site_label_3
_geom_angle
_geom_angle_site_symmetry_1
O1 Fe1 O2 98.93(9) .
O1 Fe1 O4 98.21(9) .
O2 Fe1 O4 94.81(10) .
O1 Fe1 N2 96.83(10) .
O2 Fe1 N2 162.69(10) .
O4 Fe1 N2 89.94(10) .
O1 Fe1 N3 96.18(10) .
O2 Fe1 N3 90.64(10) .
O4 Fe1 N3 163.62(9) .
N2 Fe1 N3 80.59(10) .
O1 Fe1 N1 173.67(10) .
O2 Fe1 N1 85.16(10) .
O4 Fe1 N1 86.20(10) .
N2 Fe1 N1 78.55(11) .
N3 Fe1 N1 78.88(10) .
O1 Fe2 O5 96.75(8) .
O1 Fe2 O3 96.63(9) .
O5 Fe2 O3 90.13(8) .
O1 Fe2 N22 96.81(9) .
O5 Fe2 N22 166.44(9) .
O3 Fe2 N22 88.57(9) .
O1 Fe2 N12 97.39(10) .
O5 Fe2 N12 92.69(9) .
O3 Fe2 N12 165.27(9) .
N22 Fe2 N12 85.31(10) .
O1 Fe2 N17 178.70(10) .
O5 Fe2 N17 83.33(8) .
O3 Fe2 N17 84.67(8) .
N22 Fe2 N17 83.11(9) .
N12 Fe2 N17 81.30(9) .
N16 B1 N11 107.6(2) .
N16 B1 N21 108.6(2) .
N11 B1 N21 107.7(2) .
Fe1 O1 Fe2 121.39(12) .
C26 O2 Fe1 127.5(2) .
C26 O3 Fe2 131.0(2) .
C28 O4 Fe1 130.1(2) .
C28 O5 Fe2 129.1(2) .
C6 N1 C1 112.0(4) .
C6 N1 C7 109.0(4) .
C1 N1 C7 109.9(3) .
C6 N1 Fe1 105.7(2) .
C1 N1 Fe1 108.4(2) .
C7 N1 Fe1 111.7(2) .
C3 N2 C8 113.1(4) .
C3 N2 C2 110.8(5) .
C8 N2 C2 107.8(3) .
C3 N2 Fe1 108.4(3) .
C8 N2 Fe1 110.6(2) .
C2 N2 Fe1 105.8(3) .
C4 N3 C9 109.2(3) .
C4 N3 C5 111.6(4) .
C9 N3 C5 110.6(4) .
C4 N3 Fe1 104.7(3) .
C9 N3 Fe1 111.5(2) .
C5 N3 Fe1 109.1(2) .
C2 C1 N1 118.5(4) .
C1 C2 N2 117.0(4) .
C4 C3 N2 118.8(4) .
C3 C4 N3 116.8(4) .
C6 C5 N3 119.0(3) .
C5 C6 N1 118.9(4) .
C15 N11 N12 109.2(3) .
C15 N11 B1 129.7(3) .
N12 N11 B1 121.1(2) .
C13 N12 N11 106.6(3) .
C13 N12 Fe2 133.8(2) .
N11 N12 Fe2 119.6(2) .
N12 C13 C14 109.9(3) .
C15 C14 C13 105.4(3) .
N11 C15 C14 108.9(3) .
C20 N16 N17 109.8(3) .
C20 N16 B1 130.4(3) .
N17 N16 B1 119.7(2) .
C18 N17 N16 106.7(2) .
C18 N17 Fe2 132.7(2) .
N16 N17 Fe2 120.6(2) .
N17 C18 C19 110.5(3) .
C20 C19 C18 104.6(3) .
N16 C20 C19 108.4(3) .
C25 N21 N22 109.8(2) .
C25 N21 B1 130.3(3) .
N22 N21 B1 119.8(2) .
C23 N22 N21 106.6(2) .
C23 N22 Fe2 131.7(2) .
N21 N22 Fe2 121.5(2) .
N22 C23 C24 110.6(3) .
C23 C24 C25 104.9(3) .
N21 C25 C24 108.1(3) .
O3 C26 O2 125.6(3) .
O3 C26 C27 118.2(3) .
O2 C26 C27 116.2(3) .
O5 C28 O4 125.6(3) .
O5 C28 C29 118.3(3) .
O4 C28 C29 116.2(3) .
F14X P1 F13X 90.5(6) .
F11 P1 F14 94.7(4) .
F14X P1 F16 84.5(4) .
F11 P1 F16 96.2(2) .
F13X P1 F16 88.6(3) .
F14 P1 F16 96.9(3) .
F11 P1 F12 93.1(4) .
F14 P1 F12 165.9(4) .
F16 P1 F12 93.9(2) .
F14X P1 F15 96.8(4) .
F11 P1 F15 83.7(2) .
F13X P1 F15 90.4(2) .
F14 P1 F15 84.7(3) .
F16 P1 F15 178.3(2) .
F12 P1 F15 84.5(2) .
F14X P1 F11X 92.0(6) .
F13X P1 F11X 171.3(4) .
F16 P1 F11X 83.4(3) .
F15 P1 F11X 97.5(3) .
F14X P1 F12X 168.7(4) .
F13X P1 F12X 89.3(5) .
F16 P1 F12X 84.2(2) .
F15 P1 F12X 94.5(2) .
F11X P1 F12X 86.6(4) .
F11 P1 F13 170.2(3) .
F14 P1 F13 85.3(4) .
F16 P1 F13 93.5(2) .
F12 P1 F13 85.0(4) .
F15 P1 F13 86.6(2) .
C30 O30 C30 119.0(15) 2_655
O30 C30 C31 119.3(13) .
N40 C40 C41 178.6(14) 2_655

loop_
_geom_bond_atom_site_label_1
_geom_bond_atom_site_label_2
_geom_bond_distance
_geom_bond_site_symmetry_2
Fe1 O1 1.790(2) .
Fe1 O2 2.015(2) .
Fe1 O4 2.022(2) .
Fe1 N2 2.196(3) .
Fe1 N3 2.203(3) .
Fe1 N1 2.266(3) .
Fe2 O1 1.799(2) .
Fe2 O5 2.065(2) .
Fe2 O3 2.068(2) .
Fe2 N22 2.130(2) .
Fe2 N12 2.157(3) .
Fe2 N17 2.195(2) .
B1 N16 1.529(4) .
B1 N11 1.539(4) .
B1 N21 1.547(4) .
O2 C26 1.271(4) .
O3 C26 1.261(4) .
O4 C28 1.265(4) .
O5 C28 1.264(3) .
N1 C6 1.456(5) .
N1 C1 1.462(5) .
N1 C7 1.473(5) .
N2 C3 1.437(5) .
N2 C8 1.466(4) .
N2 C2 1.510(6) .
N3 C4 1.463(5) .
N3 C9 1.470(5) .
N3 C5 1.487(5) .
C1 C2 1.366(7) .
C3 C4 1.420(7) .
C5 C6 1.375(7) .
N11 C15 1.340(4) .
N11 N12 1.371(4) .
N12 C13 1.334(4) .
C13 C14 1.393(5) .
C14 C15 1.364(5) .
N16 C20 1.353(4) .
N16 N17 1.356(3) .
N17 C18 1.336(4) .
C18 C19 1.399(4) .
C19 C20 1.379(5) .
N21 C25 1.344(4) .
N21 N22 1.361(3) .
N22 C23 1.340(4) .
C23 C24 1.382(4) .
C24 C25 1.391(5) .
C26 C27 1.500(4) .
C28 C29 1.505(4) .
P1 F14X 1.516(7) .
P1 F11 1.520(5) .
P1 F13X 1.528(6) .
P1 F14 1.575(6) .
P1 F16 1.588(3) .
P1 F12 1.592(6) .
P1 F15 1.603(3) .
P1 F11X 1.639(6) .
P1 F12X 1.639(5) .
P1 F13 1.680(6) .
O30 C30 1.360(14) 2_655
O30 C30 1.360(14) .
C30 C31 1.43(2) .
C41 C40 1.44(2) .
C40 N40 1.14(2) 2_655
N40 C40 1.14(2) 2_655
